data_7101049
loop_
_publ_author_name
'Steven Nolan'
'P.de Fremont'
'M. Mar Diaz-Requejo'
'Manuel R. Fructos'
'Pedro J. Perez'
'E.D. Stevens'

_publ_section_title
;
Isolation and characterization of cationic gold(I)
N-heterocyclic carbene (NHC) complexes
;
_journal_name_full 'Chemical Communications'
_journal_paper_doi 10.1039/b601547f
_journal_year 2006
_chemical_formula_sum 'C31 H42 Au F6 N4 P'
_chemical_formula_weight 812.62
_space_group_IT_number 14
_symmetry_cell_setting monoclinic
_symmetry_space_group_name_Hall '-P 2yn'
_symmetry_space_group_name_H-M 'P 1 21/n 1'
_cell_angle_alpha 90.00
_cell_angle_beta 96.8410(10)
_cell_angle_gamma 90.00
_cell_formula_units_Z 4
_cell_length_a 8.9662(6)
_cell_length_b 18.3466(13)
_cell_length_c 21.6925(15)
_cell_measurement_temperature 298(2)
_cell_volume 3543.0(4)
_diffrn_ambient_temperature 298(2)
_exptl_crystal_density_diffrn 1.523
_cod_depositor_comments
;
The following automatic conversions were performed:
'_symmetry_cell_setting' value 'Monoclinic' changed to 'monoclinic'
according to '/home/saulius/struct/CIF-dictionaries/cif_core.dic'
dictionary named 'cif_core.dic' version 2.4.1 from 2010-06-29.

Automatic conversion script
Id: cif_fix_enum 1527 2010-12-29 10:47:43Z saulius 
;
_cod_original_sg_symbol_H-M 'P 21/n'
_cod_database_code 7101049

loop_
_symmetry_equiv_pos_as_xyz
'x, y, z'
'-x+1/2, y+1/2, -z+1/2'
'-x, -y, -z'
'x-1/2, -y-1/2, z-1/2'

loop_
_atom_site_label
_atom_site_type_symbol
_atom_site_fract_x
_atom_site_fract_y
_atom_site_fract_z
_atom_site_U_iso_or_equiv
_atom_site_adp_type
_atom_site_occupancy
_atom_site_symmetry_multiplicity
_atom_site_calc_flag
_atom_site_refinement_flags
_atom_site_disorder_assembly
_atom_site_disorder_group
Au1 Au 0.13535(9) 0.44605(5) 0.28175(3) 0.0547(3) Uani 1 1 d U . .
P1 P 0.5781(10) 0.7483(5) 0.0835(4) 0.101(2) Uani 1 1 d U . .
N1 N -0.0711(18) 0.5664(8) 0.2331(7) 0.053(3) Uani 1 1 d U . .
C1 C -0.086(3) 0.5934(11) 0.2954(9) 0.065(3) Uani 1 1 d U . .
F1 F 0.636(3) 0.6707(11) 0.0708(9) 0.149(6) Uani 1 1 d U . .
F2 F 0.516(2) 0.8254(11) 0.0914(11) 0.162(6) Uani 1 1 d U . .
N2 N -0.0187(17) 0.4956(8) 0.1596(7) 0.050(3) Uani 1 1 d U . .
C2 C 0.017(3) 0.6496(12) 0.3169(10) 0.078(4) Uani 1 1 d U . .
N3 N 0.259(2) 0.3828(12) 0.3450(9) 0.082(5) Uani 1 1 d DU . .
C3 C -0.007(3) 0.6754(13) 0.3758(11) 0.088(5) Uani 1 1 d U . .
H3 H 0.0491 0.7147 0.3926 0.106 Uiso 1 1 calc R . .
F3 F 0.440(3) 0.7337(13) 0.0384(12) 0.189(7) Uani 1 1 d U . .
C4 C -0.109(3) 0.6454(14) 0.4090(12) 0.092(5) Uani 1 1 d U . .
H4 H -0.1137 0.6617 0.4494 0.111 Uiso 1 1 calc R . .
F4 F 0.716(3) 0.7599(12) 0.1310(11) 0.175(7) Uani 1 1 d U . .
C5 C -0.205(3) 0.5933(14) 0.3866(11) 0.087(5) Uani 1 1 d U . .
H5 H -0.2772 0.5754 0.4098 0.105 Uiso 1 1 calc R . .
F5 F 0.669(3) 0.7849(13) 0.0371(10) 0.166(6) Uani 1 1 d U . .
F6 F 0.492(3) 0.7127(14) 0.1305(11) 0.183(7) Uani 1 1 d U . .
C6 C -0.192(3) 0.5660(13) 0.3260(11) 0.081(4) Uani 1 1 d U . .
C7 C 0.117(5) 0.691(2) 0.267(2) 0.158(10) Uani 1 1 d U . .
H7 H 0.1053 0.6719 0.2247 0.189 Uiso 1 1 calc R . .
C8 C 0.273(5) 0.666(2) 0.312(2) 0.177(12) Uani 1 1 d U . .
H8A H 0.3470 0.6504 0.2862 0.266 Uiso 1 1 calc R . .
H8B H 0.2509 0.6273 0.3388 0.266 Uiso 1 1 calc R . .
H8C H 0.3118 0.7073 0.3365 0.266 Uiso 1 1 calc R . .
C9 C 0.115(5) 0.7672(19) 0.273(2) 0.169(12) Uani 1 1 d U . .
H9A H 0.1847 0.7817 0.3080 0.254 Uiso 1 1 calc R . .
H9B H 0.0159 0.7829 0.2792 0.254 Uiso 1 1 calc R . .
H9C H 0.1436 0.7891 0.2360 0.254 Uiso 1 1 calc R . .
C10 C -0.294(3) 0.5028(16) 0.2999(14) 0.104(5) Uani 1 1 d U . .
H10 H -0.2666 0.4882 0.2593 0.125 Uiso 1 1 calc R . .
C11 C -0.293(4) 0.4394(18) 0.3396(18) 0.148(10) Uani 1 1 d U . .
H11A H -0.2221 0.4045 0.3275 0.221 Uiso 1 1 calc R . .
H11B H -0.3913 0.4180 0.3357 0.221 Uiso 1 1 calc R . .
H11C H -0.2643 0.4536 0.3820 0.221 Uiso 1 1 calc R . .
C12 C -0.464(4) 0.528(2) 0.2922(16) 0.136(9) Uani 1 1 d U . .
H12A H -0.5281 0.4868 0.2817 0.204 Uiso 1 1 calc R . .
H12B H -0.4801 0.5637 0.2597 0.204 Uiso 1 1 calc R . .
H12C H -0.4878 0.5489 0.3304 0.204 Uiso 1 1 calc R . .
C13 C 0.010(2) 0.5048(10) 0.2210(8) 0.046(3) Uani 1 1 d U . .
C14 C -0.148(2) 0.5928(11) 0.1793(8) 0.057(4) Uani 1 1 d U . .
H14 H -0.2109 0.6331 0.1751 0.068 Uiso 1 1 calc R . .
C15 C -0.113(2) 0.5489(11) 0.1339(9) 0.058(4) Uani 1 1 d U . .
H15 H -0.1476 0.5538 0.0919 0.069 Uiso 1 1 calc R . .
C16 C 0.038(2) 0.4380(12) 0.1251(9) 0.060(3) Uani 1 1 d U . .
C17 C 0.163(3) 0.4509(13) 0.0946(10) 0.069(4) Uani 1 1 d U . .
C18 C 0.208(3) 0.3928(13) 0.0591(10) 0.076(4) Uani 1 1 d U . .
H18 H 0.2911 0.3990 0.0380 0.091 Uiso 1 1 calc R . .
C19 C 0.133(3) 0.3265(14) 0.0538(11) 0.082(5) Uani 1 1 d U . .
H19 H 0.1634 0.2899 0.0284 0.098 Uiso 1 1 calc R . .
C20 C 0.011(3) 0.3157(13) 0.0876(11) 0.080(4) Uani 1 1 d U . .
H20 H -0.0382 0.2709 0.0859 0.096 Uiso 1 1 calc R . .
C21 C -0.038(3) 0.3718(12) 0.1236(10) 0.071(4) Uani 1 1 d U . .
C22 C 0.248(3) 0.5206(14) 0.0963(11) 0.084(5) Uani 1 1 d U . .
H22 H 0.2105 0.5506 0.1286 0.100 Uiso 1 1 calc R . .
C23 C 0.414(3) 0.5103(18) 0.1151(16) 0.123(9) Uani 1 1 d U . .
H23A H 0.4291 0.4768 0.1493 0.185 Uiso 1 1 calc R . .
H23B H 0.4588 0.5564 0.1275 0.185 Uiso 1 1 calc R . .
H23C H 0.4596 0.4913 0.0807 0.185 Uiso 1 1 calc R . .
C24 C 0.225(4) 0.5645(17) 0.0373(13) 0.118(8) Uani 1 1 d U . .
H24A H 0.2650 0.5381 0.0047 0.177 Uiso 1 1 calc R . .
H24B H 0.2762 0.6103 0.0436 0.177 Uiso 1 1 calc R . .
H24C H 0.1197 0.5729 0.0259 0.177 Uiso 1 1 calc R . .
C25 C -0.174(3) 0.3593(15) 0.1582(12) 0.087(5) Uani 1 1 d U . .
H25 H -0.1847 0.4024 0.1840 0.104 Uiso 1 1 calc R . .
C26 C -0.316(3) 0.3529(16) 0.1122(14) 0.108(8) Uani 1 1 d U . .
H26A H -0.3201 0.3922 0.0829 0.162 Uiso 1 1 calc R . .
H26B H -0.4029 0.3551 0.1343 0.162 Uiso 1 1 calc R . .
H26C H -0.3159 0.3073 0.0906 0.162 Uiso 1 1 calc R . .
C27 C -0.153(3) 0.2945(16) 0.2007(12) 0.104(7) Uani 1 1 d U . .
H27A H -0.1505 0.2509 0.1764 0.156 Uiso 1 1 calc R . .
H27B H -0.2359 0.2919 0.2251 0.156 Uiso 1 1 calc R . .
H27C H -0.0610 0.2993 0.2277 0.156 Uiso 1 1 calc R . .
C28 C 0.322(3) 0.3439(16) 0.3780(12) 0.091(6) Uani 1 1 d DU . .
C29 C 0.403(3) 0.2918(18) 0.4178(14) 0.122(9) Uani 1 1 d DU . .
H29A H 0.3338 0.2569 0.4312 0.183 Uiso 1 1 calc R . .
H29B H 0.4543 0.3162 0.4533 0.183 Uiso 1 1 calc R . .
H29C H 0.4747 0.2672 0.3957 0.183 Uiso 1 1 calc R . .
N4 N 0.959(6) 0.903(4) -0.031(3) 0.27(2) Uani 1 1 d DU . .
C30 C 0.854(8) 0.937(4) -0.033(4) 0.26(2) Uani 1 1 d DU . .
C31 C 0.709(6) 0.970(3) -0.035(3) 0.25(3) Uani 1 1 d DU . .
H31A H 0.6516 0.9586 -0.0744 0.377 Uiso 1 1 calc R . .
H31B H 0.7199 1.0214 -0.0308 0.377 Uiso 1 1 calc R . .
H31C H 0.6583 0.9507 -0.0021 0.377 Uiso 1 1 calc R . .

loop_
_atom_site_aniso_label
_atom_site_aniso_U_11
_atom_site_aniso_U_22
_atom_site_aniso_U_33
_atom_site_aniso_U_23
_atom_site_aniso_U_13
_atom_site_aniso_U_12
Au1 0.0575(5) 0.0637(5) 0.0427(5) -0.0007(4) 0.0059(3) 0.0071(4)
P1 0.109(5) 0.101(5) 0.091(5) 0.004(4) 0.011(4) 0.010(4)
N1 0.076(8) 0.042(7) 0.043(5) 0.001(5) 0.011(5) 0.010(5)
C1 0.105(9) 0.045(8) 0.048(6) -0.007(6) 0.017(6) 0.021(6)
F1 0.189(15) 0.117(9) 0.140(13) -0.014(9) 0.018(11) 0.031(10)
F2 0.160(14) 0.128(9) 0.203(16) -0.021(10) 0.036(11) 0.040(10)
N2 0.068(7) 0.044(6) 0.042(5) 0.000(5) 0.016(5) 0.002(5)
C2 0.125(11) 0.047(9) 0.061(8) -0.008(7) 0.007(8) 0.012(7)
N3 0.069(11) 0.095(14) 0.079(12) 0.021(9) 0.000(9) 0.018(9)
C3 0.133(12) 0.059(10) 0.072(9) -0.020(8) 0.008(9) 0.010(9)
F3 0.180(13) 0.170(15) 0.194(14) 0.017(13) -0.075(11) -0.018(11)
C4 0.141(13) 0.068(11) 0.069(10) -0.012(8) 0.020(9) 0.020(9)
F4 0.176(12) 0.154(14) 0.176(13) -0.009(12) -0.061(10) 0.000(11)
C5 0.127(12) 0.068(10) 0.072(9) -0.005(8) 0.033(9) 0.017(9)
F5 0.185(14) 0.169(14) 0.158(13) 0.042(12) 0.075(10) 0.020(12)
F6 0.213(15) 0.188(15) 0.163(13) 0.024(12) 0.088(10) -0.009(13)
C6 0.111(10) 0.063(9) 0.074(8) -0.009(7) 0.033(7) 0.017(7)
C7 0.17(2) 0.115(18) 0.21(2) 0.03(2) 0.08(2) -0.020(19)
C8 0.165(17) 0.14(2) 0.24(3) 0.04(2) 0.07(2) -0.01(2)
C9 0.19(2) 0.111(17) 0.22(3) 0.05(2) 0.08(2) -0.02(2)
C10 0.127(12) 0.089(11) 0.099(12) -0.010(9) 0.027(11) -0.006(9)
C11 0.17(2) 0.097(16) 0.17(2) 0.022(14) 0.005(19) -0.027(15)
C12 0.127(13) 0.15(2) 0.13(2) -0.012(17) 0.016(17) 0.001(14)
C13 0.061(8) 0.040(7) 0.039(6) 0.004(5) 0.021(6) 0.002(6)
C14 0.075(9) 0.051(8) 0.045(7) 0.007(6) 0.013(7) 0.012(7)
C15 0.080(9) 0.047(8) 0.047(7) 0.004(6) 0.009(7) 0.005(7)
C16 0.077(8) 0.060(7) 0.043(7) -0.010(6) 0.011(6) 0.007(6)
C17 0.080(8) 0.075(8) 0.055(8) -0.008(7) 0.016(6) 0.007(7)
C18 0.092(10) 0.079(9) 0.060(9) -0.008(8) 0.023(8) 0.011(8)
C19 0.108(11) 0.072(9) 0.066(10) -0.015(9) 0.018(8) 0.013(9)
C20 0.104(11) 0.064(9) 0.074(10) -0.018(8) 0.014(8) 0.001(8)
C21 0.094(9) 0.063(7) 0.058(8) -0.012(7) 0.015(7) -0.002(7)
C22 0.089(10) 0.090(10) 0.074(10) -0.005(9) 0.015(9) -0.009(9)
C23 0.100(11) 0.123(19) 0.140(19) 0.003(16) -0.018(15) -0.014(13)
C24 0.133(18) 0.117(17) 0.100(15) 0.024(13) -0.005(14) -0.022(15)
C25 0.097(10) 0.085(11) 0.080(11) -0.004(8) 0.021(7) -0.013(9)
C26 0.106(13) 0.105(17) 0.111(17) 0.023(14) 0.003(11) -0.019(14)
C27 0.111(17) 0.120(17) 0.084(15) 0.020(11) 0.024(12) -0.014(14)
C28 0.078(12) 0.108(15) 0.085(13) 0.033(10) 0.005(10) 0.020(10)
C29 0.112(18) 0.14(2) 0.108(18) 0.058(15) -0.007(15) 0.026(15)
N4 0.28(6) 0.34(7) 0.19(3) 0.00(4) 0.09(5) -0.08(5)
C30 0.28(6) 0.33(6) 0.18(2) -0.02(4) 0.08(5) -0.09(5)
C31 0.28(6) 0.32(7) 0.17(3) -0.03(4) 0.07(5) -0.09(5)

loop_
_geom_bond_atom_site_label_1
_geom_bond_atom_site_label_2
_geom_bond_distance
_geom_bond_site_symmetry_2
_geom_bond_publ_flag
Au1 C13 1.953(18) . ?
Au1 N3 2.022(18) . ?
P1 F6 1.50(2) . ?
P1 F3 1.51(2) . ?
P1 F5 1.53(2) . ?
P1 F4 1.53(2) . ?
P1 F2 1.54(2) . ?
P1 F1 1.55(2) . ?
N1 C14 1.37(2) . ?
N1 C13 1.38(2) . ?
N1 C1 1.46(2) . ?
C1 C6 1.32(3) . ?
C1 C2 1.42(3) . ?
N2 C13 1.34(2) . ?
N2 C15 1.37(2) . ?
N2 C16 1.42(2) . ?
C2 C3 1.40(3) . ?
C2 C7 1.67(4) . ?
N3 C28 1.12(3) . ?
C3 C4 1.35(4) . ?
C4 C5 1.33(4) . ?
C5 C6 1.43(3) . ?
C6 C10 1.54(4) . ?
C7 C9 1.40(5) . ?
C7 C8 1.67(5) . ?
C10 C11 1.45(4) . ?
C10 C12 1.58(4) . ?
C14 C15 1.34(3) . ?
C16 C21 1.39(3) . ?
C16 C17 1.39(3) . ?
C17 C18 1.40(3) . ?
C17 C22 1.48(3) . ?
C18 C19 1.39(3) . ?
C19 C20 1.40(3) . ?
C20 C21 1.39(3) . ?
C21 C25 1.52(3) . ?
C22 C24 1.50(3) . ?
C22 C23 1.51(3) . ?
C25 C27 1.50(3) . ?
C25 C26 1.53(3) . ?
C28 C29 1.43(3) . ?
N4 C30 1.12(3) . ?
C30 C31 1.42(3) . ?
